data_2108901
loop_
_publ_author_name
'Garkul, Ilia'
'Zadesenets, Andrey'
'Filatov, Evgeny'
'Baidina, Iraida'
'Tkachev, Sergey'
'Samsonenko, Denis'
'Korenev, Sergey'

_publ_section_title
;
 Oxonium <i>trans</i>-bis(oxalato)rhodate and related sodium salts: a rare
 example of crystalline complex acid
;
_journal_issue 6
_journal_name_full 'Acta Crystallographica Section B'
_journal_page_first 1048
_journal_page_last 1054
_journal_paper_doi 10.1107/S205252062101115X
_journal_volume 77
_journal_year 2021
_chemical_formula_moiety 'C4 H11 Na2 O14 Rh'
_chemical_formula_sum 'C4 H11 Na2 O14 Rh'
_chemical_formula_weight 432.02
_space_group_crystal_system triclinic
_space_group_IT_number 2
_space_group_name_Hall '-P 1'
_space_group_name_H-M_alt 'P -1'
_atom_sites_solution_hydrogens difmap
_atom_sites_solution_primary dual
_audit_creation_date 2021-06-21
_audit_creation_method
;
Olex2 1.2
(compiled 2018.05.29 svn.r3508 for OlexSys, GUI svn.r5506)
;
_cell_angle_alpha 94.20(3)
_cell_angle_beta 99.40(3)
_cell_angle_gamma 98.10(3)
_cell_formula_units_Z 1
_cell_length_a 5.5500(11)
_cell_length_b 6.4400(13)
_cell_length_c 8.5900(17)
_cell_measurement_reflns_used 3338
_cell_measurement_temperature 150(2)
_cell_measurement_theta_max 31.52
_cell_measurement_theta_min 3.21
_cell_volume 298.42(11)
_computing_cell_refinement 'Bruker SAINT'
_computing_data_collection 'Bruker APEX2'
_computing_data_reduction 'Bruker SAINT'
_computing_molecular_graphics 'Olex2 (Dolomanov et al., 2009)'
_computing_publication_material 'Olex2 (Dolomanov et al., 2009)'
_computing_structure_refinement 'ShelXL (Sheldrick, 2015)'
_computing_structure_solution 'ShelXT (Sheldrick, 2015)'
_diffrn_ambient_temperature 150(2)
_diffrn_detector CCD
_diffrn_detector_area_resol_mean 8.33
_diffrn_detector_type 'Bruker APEXII CCD area detector'
_diffrn_measured_fraction_theta_full 0.995
_diffrn_measured_fraction_theta_max 0.994
_diffrn_measurement_device '\k-geometry diffractometer'
_diffrn_measurement_device_type 'Bruker APEX diffractometer'
_diffrn_measurement_method '\f and \w scans'
_diffrn_radiation_monochromator graphite
_diffrn_radiation_type MoK\a
_diffrn_radiation_wavelength 0.71073
_diffrn_reflns_av_R_equivalents 0.0233
_diffrn_reflns_av_unetI/netI 0.0315
_diffrn_reflns_Laue_measured_fraction_full 0.995
_diffrn_reflns_Laue_measured_fraction_max 0.994
_diffrn_reflns_limit_h_max 7
_diffrn_reflns_limit_h_min -8
_diffrn_reflns_limit_k_max 9
_diffrn_reflns_limit_k_min -6
_diffrn_reflns_limit_l_max 9
_diffrn_reflns_limit_l_min -12
_diffrn_reflns_number 3654
_diffrn_reflns_point_group_measured_fraction_full 0.995
_diffrn_reflns_point_group_measured_fraction_max 0.994
_diffrn_reflns_theta_full 25.242
_diffrn_reflns_theta_max 31.531
_diffrn_reflns_theta_min 2.415
_diffrn_source 'sealed tube'
_exptl_absorpt_coefficient_mu 1.585
_exptl_absorpt_correction_T_max 0.7462
_exptl_absorpt_correction_T_min 0.6611
_exptl_absorpt_correction_type multi-scan
_exptl_absorpt_process_details
'SADABS-2012/1 (Bruker,2012) was used for absorption correction. wR2(int) was 0.0409 before and 0.0312 after correction. The Ratio of minimum to maximum transmission is 0.8860. The \l/2 correction factor is 0.0015.'
_exptl_crystal_colour 'light yellow'
_exptl_crystal_colour_modifier light
_exptl_crystal_colour_primary yellow
_exptl_crystal_density_diffrn 2.404
_exptl_crystal_density_method 'not measured'
_exptl_crystal_description plate
_exptl_crystal_F_000 214
_exptl_crystal_size_max 0.2
_exptl_crystal_size_mid 0.12
_exptl_crystal_size_min 0.06
_refine_diff_density_max 0.814
_refine_diff_density_min -1.148
_refine_diff_density_rms 0.092
_refine_ls_extinction_method none
_refine_ls_goodness_of_fit_ref 1.064
_refine_ls_hydrogen_treatment refxyz
_refine_ls_matrix_type full
_refine_ls_number_parameters 115
_refine_ls_number_reflns 1984
_refine_ls_number_restraints 6
_refine_ls_restrained_S_all 1.064
_refine_ls_R_factor_all 0.0172
_refine_ls_R_factor_gt 0.0170
_refine_ls_shift/su_max 0.000
_refine_ls_shift/su_mean 0.000
_refine_ls_structure_factor_coef Fsqd
_refine_ls_weighting_details 'w=1/[\s^2^(Fo^2^)+0.2058P] where P=(Fo^2^+2Fc^2^)/3'
_refine_ls_weighting_scheme calc
_refine_ls_wR_factor_gt 0.0421
_refine_ls_wR_factor_ref 0.0426
_reflns_Friedel_coverage 0.000
_reflns_number_gt 1975
_reflns_number_total 1984
_reflns_threshold_expression 'I > 2\s(I)'
_cod_data_source_file yh5016sup1.cif
_cod_data_source_block Na2Rh
_cod_database_code 2108901
_publcif_datablock.id {ffbded9b-fb91-462b-a3ca-93c3f3fc7256}

_shelx_shelxl_version_number 2017/1
_shelx_space_group_comment
;
The symmetry employed for this shelxl refinement is uniquely defined
by the following loop, which should always be used as a source of
symmetry information in preference to the above space-group names.
They are only intended as comments.
;
_shelx_estimated_absorpt_t_max 0.911
_shelx_estimated_absorpt_t_min 0.742
_olex2_refinement_description
;
1. Fixed Uiso
 At 1.5 times of:
  All O(H,H) groups
2. Restrained distances
 O2W-H2WA = O2W-H2WB
 0.84 with sigma of 0.02
 O3W-H3WA = O3W-H3WB
 0.84 with sigma of 0.02
 O1W-H1WA = O1W-H1W
 0.84 with sigma of 0.02
3. Others
 Fixed Sof: H1W(0.5)
;
_olex2_submission_special_instructions 'No special instructions were received'

loop_
_space_group_symop_operation_xyz
'x, y, z'
'-x, -y, -z'

loop_
_atom_site_label
_atom_site_type_symbol
_atom_site_fract_x
_atom_site_fract_y
_atom_site_fract_z
_atom_site_U_iso_or_equiv
_atom_site_adp_type
_atom_site_occupancy
_atom_site_site_symmetry_order
_atom_site_calc_flag
_atom_site_refinement_flags_posn
_atom_site_refinement_flags_adp
_atom_site_refinement_flags_occupancy
_atom_site_disorder_assembly
_atom_site_disorder_group
Rh1 Rh 1.000000 0.500000 1.000000 0.00490(4) Uani 1 2 d S T P . .
Na1 Na 0.34339(11) 0.27579(10) 0.39134(7) 0.01407(12) Uani 1 1 d . . . . .
O1 O 0.82155(18) 0.43668(15) 0.77298(11) 0.00861(17) Uani 1 1 d . . . . .
O2 O 0.84634(17) 0.20136(15) 1.01610(11) 0.00840(17) Uani 1 1 d . . . . .
O2A O 0.64014(18) -0.08094(15) 0.85859(12) 0.01118(18) Uani 1 1 d . . . . .
O1W O 0.69920(17) 0.61254(16) 1.06057(12) 0.00876(17) Uani 1 1 d D . . . .
H1WA H 0.688(4) 0.715(3) 1.015(2) 0.013 Uiso 1 1 d DR . . . .
H1W H 0.562(5) 0.549(6) 1.019(5) 0.013 Uiso 0.5 1 d DR . . A -1
O2W O 0.2773(2) 0.49025(19) 0.61525(14) 0.0160(2) Uani 1 1 d D . . . .
H2WA H 0.176(4) 0.575(3) 0.608(3) 0.024 Uiso 1 1 d DR . . . .
H2WB H 0.276(5) 0.437(4) 0.701(2) 0.024 Uiso 1 1 d DR . . . .
O1A O 0.6014(3) 0.16343(19) 0.61175(14) 0.0244(3) Uani 1 1 d . . . . .
O3W O -0.0789(2) 0.1099(2) 0.33619(15) 0.0203(2) Uani 1 1 d D . . . .
H3WA H -0.150(5) 0.105(4) 0.244(2) 0.031 Uiso 1 1 d DR . . . .
H3WB H -0.193(4) 0.060(4) 0.377(3) 0.031 Uiso 1 1 d DR . . . .
C1 C 0.7167(3) 0.2435(2) 0.74093(16) 0.0103(2) Uani 1 1 d . . . . .
C2 C 0.7346(2) 0.1061(2) 0.88150(15) 0.0075(2) Uani 1 1 d . . . . .

loop_
_atom_site_aniso_label
_atom_site_aniso_U_11
_atom_site_aniso_U_22
_atom_site_aniso_U_33
_atom_site_aniso_U_23
_atom_site_aniso_U_13
_atom_site_aniso_U_12
Rh1 0.00469(6) 0.00475(6) 0.00449(7) -0.00041(4) 0.00005(4) -0.00056(4)
Na1 0.0128(3) 0.0173(3) 0.0106(3) -0.0016(2) 0.0012(2) 0.0000(2)
O1 0.0103(4) 0.0083(4) 0.0058(4) 0.0005(3) -0.0007(3) -0.0005(3)
O2 0.0097(4) 0.0065(4) 0.0076(4) 0.0005(3) -0.0001(3) -0.0016(3)
O2A 0.0129(4) 0.0063(4) 0.0128(4) -0.0010(3) 0.0011(3) -0.0014(3)
O1W 0.0067(4) 0.0093(4) 0.0106(4) 0.0005(3) 0.0028(3) 0.0011(3)
O2W 0.0157(5) 0.0193(5) 0.0140(5) 0.0010(4) 0.0061(4) 0.0026(4)
O1A 0.0432(7) 0.0116(5) 0.0106(5) -0.0019(4) -0.0102(5) -0.0032(5)
O3W 0.0170(5) 0.0267(6) 0.0168(5) 0.0055(5) 0.0039(4) -0.0013(4)
C1 0.0133(5) 0.0083(5) 0.0079(5) -0.0004(4) -0.0007(4) 0.0011(4)
C2 0.0070(5) 0.0070(5) 0.0083(5) -0.0001(4) 0.0012(4) 0.0011(4)

loop_
_atom_type_symbol
_atom_type_description
_atom_type_scat_dispersion_real
_atom_type_scat_dispersion_imag
_atom_type_scat_source
C C 0.0033 0.0016 'International Tables Vol C Tables 4.2.6.8 and 6.1.1.4'
H H 0.0000 0.0000 'International Tables Vol C Tables 4.2.6.8 and 6.1.1.4'
Na Na 0.0362 0.0249 'International Tables Vol C Tables 4.2.6.8 and 6.1.1.4'
O O 0.0106 0.0060 'International Tables Vol C Tables 4.2.6.8 and 6.1.1.4'
Rh Rh -1.1178 0.9187 'International Tables Vol C Tables 4.2.6.8 and 6.1.1.4'

loop_
_geom_angle_atom_site_label_1
_geom_angle_atom_site_label_2
_geom_angle_atom_site_label_3
_geom_angle
_geom_angle_site_symmetry_1
_geom_angle_site_symmetry_3
_geom_angle_publ_flag
O1 Rh1 O1 180.0 . 2_767 ?
O1 Rh1 O1W 89.72(5) . . ?
O1 Rh1 O1W 90.28(5) 2_767 . ?
O1 Rh1 O1W 89.72(5) 2_767 2_767 ?
O1 Rh1 O1W 90.28(5) . 2_767 ?
O2 Rh1 O1 97.36(5) 2_767 . ?
O2 Rh1 O1 82.64(5) . . ?
O2 Rh1 O1 82.64(5) 2_767 2_767 ?
O2 Rh1 O1 97.36(5) . 2_767 ?
O2 Rh1 O2 180.0 2_767 . ?
O2 Rh1 O1W 88.78(5) . 2_767 ?
O2 Rh1 O1W 91.22(5) . . ?
O2 Rh1 O1W 91.22(5) 2_767 2_767 ?
O2 Rh1 O1W 88.78(5) 2_767 . ?
O1W Rh1 O1W 180.0 2_767 . ?
O1 Na1 Na1 78.44(4) 2_666 2_666 ?
O1 Na1 O1A 145.39(4) 2_666 2_656 ?
O2A Na1 Na1 136.52(5) 2_656 2_666 ?
O2A Na1 O1 87.27(4) 2_656 2_666 ?
O2A Na1 O1A 61.11(4) 2_656 2_656 ?
O2W Na1 Na1 45.35(4) . 2_666 ?
O2W Na1 Na1 44.67(4) 2_666 2_666 ?
O2W Na1 O1 78.69(5) 2_666 2_666 ?
O2W Na1 O1 85.03(4) . 2_666 ?
O2W Na1 O2A 92.47(5) 2_666 2_656 ?
O2W Na1 O2A 171.28(5) . 2_656 ?
O2W Na1 O2W 90.02(5) . 2_666 ?
O2W Na1 O1A 125.11(5) . 2_656 ?
O2W Na1 O1A 76.15(5) . . ?
O2W Na1 O1A 113.96(5) 2_666 2_656 ?
O1A Na1 Na1 133.89(4) 2_656 2_666 ?
O1A Na1 Na1 74.00(4) . 2_666 ?
O1A Na1 O1 152.43(5) . 2_666 ?
O1A Na1 O2A 112.48(5) . 2_656 ?
O1A Na1 O2W 81.32(5) . 2_666 ?
O1A Na1 O1A 61.20(5) . 2_656 ?
O3W Na1 Na1 134.80(5) . 2_666 ?
O3W Na1 O1 83.95(5) . 2_666 ?
O3W Na1 O2A 82.91(5) . 2_656 ?
O3W Na1 O2W 162.24(5) . 2_666 ?
O3W Na1 O2W 92.21(6) . . ?
O3W Na1 O1A 116.31(6) . . ?
O3W Na1 O1A 78.79(5) . 2_656 ?
Rh1 O1 Na1 122.51(5) . 2_666 ?
C1 O1 Rh1 112.54(9) . . ?
C1 O1 Na1 119.86(8) . 2_666 ?
C2 O2 Rh1 112.78(9) . . ?
C2 O2A Na1 118.35(9) . 2_656 ?
Rh1 O1W H1WA 105.2(16) . . ?
Rh1 O1W H1W 117(3) . . ?
H1WA O1W H1W 95(4) . . ?
Na1 O2W Na1 89.98(5) . 2_666 ?
Na1 O2W H2WA 122.8(17) . . ?
Na1 O2W H2WA 100.8(17) 2_666 . ?
Na1 O2W H2WB 118.5(17) . . ?
Na1 O2W H2WB 113.4(18) 2_666 . ?
H2WA O2W H2WB 108(2) . . ?
Na1 O1A Na1 118.80(5) . 2_656 ?
C1 O1A Na1 104.44(10) . 2_656 ?
C1 O1A Na1 136.60(10) . . ?
Na1 O3W H3WA 116.3(19) . . ?
Na1 O3W H3WB 143.4(19) . . ?
H3WA O3W H3WB 100(3) . . ?
O1 C1 C2 115.81(11) . . ?
O1A C1 O1 125.71(13) . . ?
O1A C1 C2 118.46(13) . . ?
O2 C2 C1 115.75(11) . . ?
O2A C2 O2 125.11(13) . . ?
O2A C2 C1 119.13(12) . . ?

loop_
_geom_bond_atom_site_label_1
_geom_bond_atom_site_label_2
_geom_bond_distance
_geom_bond_site_symmetry_2
_geom_bond_publ_flag
Rh1 O1 2.0221(11) 2_767 ?
Rh1 O1 2.0221(11) . ?
Rh1 O2 2.0150(11) 2_767 ?
Rh1 O2 2.0151(11) . ?
Rh1 O1W 2.0377(10) 2_767 ?
Rh1 O1W 2.0378(10) . ?
Na1 Na1 3.4033(18) 2_666 ?
Na1 O1 2.5879(13) 2_666 ?
Na1 O2A 2.4277(14) 2_656 ?
Na1 O2W 2.4211(15) 2_666 ?
Na1 O2W 2.3928(15) . ?
Na1 O1A 2.8864(15) 2_656 ?
Na1 O1A 2.4012(15) . ?
Na1 O3W 2.3907(16) . ?
O1 C1 1.2868(17) . ?
O2 C2 1.2854(16) . ?
O2A C2 1.2324(16) . ?
O1W H1WA 0.797(15) . ?
O1W H1W 0.823(19) . ?
O2W H2WA 0.837(16) . ?
O2W H2WB 0.836(16) . ?
O1A C1 1.2239(18) . ?
O3W H3WA 0.823(17) . ?
O3W H3WB 0.813(17) . ?
C1 C2 1.5467(19) . ?

_cod_database_fobs_code 2108901
